data_2229450
loop_
_publ_author_name
'North, Henry'
'Wutoh, Kwame'
'Odoom, M'egya K.'
'Karla, Pradeep'
'Scott, Kenneth R.'
'Butcher, Ray J.'

_publ_section_title
;
 2,5-Dimethyl-3-[4-(trifluoromethoxy)anilino]cyclohex-2-enone
;
_journal_coeditor_code LH5206
_journal_issue 3
_journal_name_full 'Acta Crystallographica Section E'
_journal_page_first o603
_journal_page_last o604
_journal_paper_doi 10.1107/S1600536811004338
_journal_volume 67
_journal_year 2011
_chemical_formula_iupac 'C15 H16 F3 N O2'
_chemical_formula_moiety 'C15 H16 F3 N O2'
_chemical_formula_sum 'C15 H16 F3 N O2'
_chemical_formula_weight 299.29
_chemical_name_systematic
;
2,5-Dimethyl-3-[4-(trifluoromethoxy)anilino]cyclohex-2-enone
;
_space_group_IT_number 14
_symmetry_cell_setting monoclinic
_symmetry_space_group_name_Hall '-P 2yn'
_symmetry_space_group_name_H-M 'P 1 21/n 1'
_atom_sites_solution_hydrogens geom
_atom_sites_solution_primary direct
_atom_sites_solution_secondary difmap
_audit_creation_method SHELXL-97
_cell_angle_alpha 90.00
_cell_angle_beta 93.6941(16)
_cell_angle_gamma 90.00
_cell_formula_units_Z 4
_cell_length_a 6.10302(11)
_cell_length_b 8.39246(16)
_cell_length_c 28.2487(5)
_cell_measurement_reflns_used 4019
_cell_measurement_temperature 123(2)
_cell_measurement_theta_max 73.9937
_cell_measurement_theta_min 4.7020
_cell_volume 1443.87(5)
_computing_cell_refinement
;
CrysAlis PRO (Oxford Diffraction, 2009)
;
_computing_data_collection
;
CrysAlis PRO (Oxford Diffraction, 2009)
;
_computing_data_reduction
;
CrysAlis PRO (Oxford Diffraction, 2009)
;
_computing_molecular_graphics 'SHELXTL (Sheldrick, 2008)'
_computing_publication_material 'SHELXTL (Sheldrick, 2008)'
_computing_structure_refinement 'SHELXL97 (Sheldrick, 2008)'
_computing_structure_solution 'SHELXS97 (Sheldrick, 2008)'
_diffrn_ambient_temperature 123(2)
_diffrn_detector_area_resol_mean 10.5081
_diffrn_measured_fraction_theta_full 0.997
_diffrn_measured_fraction_theta_max 0.966
_diffrn_measurement_device_type 'Oxford Diffraction Xcalibur Ruby Gemini'
_diffrn_measurement_method \w
_diffrn_radiation_monochromator graphite
_diffrn_radiation_source 'Enhance (Cu) X-ray Source'
_diffrn_radiation_type CuK\a
_diffrn_radiation_wavelength 1.54184
_diffrn_reflns_av_R_equivalents 0.0158
_diffrn_reflns_av_sigmaI/netI 0.0142
_diffrn_reflns_limit_h_max 7
_diffrn_reflns_limit_h_min -4
_diffrn_reflns_limit_k_max 10
_diffrn_reflns_limit_k_min -9
_diffrn_reflns_limit_l_max 34
_diffrn_reflns_limit_l_min -34
_diffrn_reflns_number 5270
_diffrn_reflns_theta_full 67.50
_diffrn_reflns_theta_max 74.16
_diffrn_reflns_theta_min 5.50
_exptl_absorpt_coefficient_mu 1.007
_exptl_absorpt_correction_T_max 1.00000
_exptl_absorpt_correction_T_min 0.69736
_exptl_absorpt_correction_type multi-scan
_exptl_absorpt_process_details
;
(CrysAlis PRO; Oxford Diffraction, 2009)
;
_exptl_crystal_colour colorless
_exptl_crystal_density_diffrn 1.377
_exptl_crystal_density_method 'not measured'
_exptl_crystal_description plate
_exptl_crystal_F_000 624
_exptl_crystal_size_max 0.52
_exptl_crystal_size_mid 0.36
_exptl_crystal_size_min 0.12
_refine_diff_density_max 0.654
_refine_diff_density_min -0.498
_refine_ls_extinction_method none
_refine_ls_goodness_of_fit_ref 1.049
_refine_ls_hydrogen_treatment constr
_refine_ls_matrix_type full
_refine_ls_number_parameters 219
_refine_ls_number_reflns 2843
_refine_ls_number_restraints 48
_refine_ls_restrained_S_all 1.083
_refine_ls_R_factor_all 0.0549
_refine_ls_R_factor_gt 0.0521
_refine_ls_shift/su_max 0.000
_refine_ls_shift/su_mean 0.000
_refine_ls_structure_factor_coef Fsqd
_refine_ls_weighting_details 'calc w=1/[\s^2^(Fo^2^)+(0.0709P)^2^+0.9652P] where P=(Fo^2^+2Fc^2^)/3'
_refine_ls_weighting_scheme calc
_refine_ls_wR_factor_gt 0.1359
_refine_ls_wR_factor_ref 0.1382
_reflns_number_gt 2624
_reflns_number_total 2843
_reflns_threshold_expression I>2\s(I)
_cod_data_source_file lh5206.cif
_cod_data_source_block I
_cod_original_cell_volume 1443.88(5)
_cod_original_sg_symbol_H-M 'P 21/n'
_cod_database_code 2229450
_cod_database_fobs_code 2229450

loop_
_symmetry_equiv_pos_as_xyz
'x, y, z'
'-x+1/2, y+1/2, -z+1/2'
'-x, -y, -z'
'x-1/2, -y-1/2, z-1/2'

loop_
_atom_site_type_symbol
_atom_site_label
_atom_site_fract_x
_atom_site_fract_y
_atom_site_fract_z
_atom_site_U_iso_or_equiv
_atom_site_adp_type
_atom_site_calc_flag
_atom_site_refinement_flags
_atom_site_occupancy
_atom_site_disorder_assembly
_atom_site_disorder_group
C C7A 0.7405(3) 1.2972(3) 0.48394(6) 0.0462(7) Uani d PD 0.835(2) A 1
F F1A 0.7047(3) 1.3585(5) 0.52573(7) 0.0656(5) Uani d PDU 0.835(2) A 1
F F2A 0.6311(4) 1.3805(3) 0.45056(7) 0.0799(8) Uani d PDU 0.835(2) A 1
F F3A 0.9521(3) 1.3054(2) 0.47731(6) 0.0656(6) Uani d PDU 0.835(2) A 1
C C7B 0.6407(12) 1.2885(12) 0.4867(3) 0.0462(7) Uani d PD 0.165(2) A 2
F F1B 0.4247(12) 1.2958(11) 0.4830(3) 0.0656(5) Uani d PDU 0.165(2) A 2
F F2B 0.7200(17) 1.3625(17) 0.4504(4) 0.0799(8) Uani d PDU 0.165(2) A 2
F F3B 0.7146(16) 1.358(3) 0.5264(3) 0.0656(6) Uani d PDU 0.165(2) A 2
O O1 0.6742(2) 1.14194(17) 0.48572(4) 0.0373(3) Uani d . 1 . .
O O2 0.41421(19) 0.38222(15) 0.21250(4) 0.0293(3) Uani d . 1 A .
N N1 0.6984(2) 0.75651(17) 0.32496(5) 0.0257(3) Uani d . 1 A .
H H1 0.8076 0.7746 0.3068 0.031 Uiso calc R 1 . .
C C1 0.6876(3) 0.85474(19) 0.36566(6) 0.0240(4) Uani d . 1 . .
C C2 0.4982(3) 0.9395(2) 0.37426(6) 0.0266(4) Uani d . 1 A .
H H2A 0.3718 0.9309 0.3530 0.032 Uiso calc R 1 . .
C C3 0.4944(3) 1.0364(2) 0.41394(6) 0.0284(4) Uani d . 1 . .
H H3A 0.3641 1.0916 0.4207 0.034 Uiso calc R 1 A .
C C4 0.6822(3) 1.0518(2) 0.44349(6) 0.0275(4) Uani d . 1 A .
C C5 0.8737(3) 0.9724(2) 0.43486(6) 0.0319(4) Uani d . 1 . .
H H5A 1.0020 0.9859 0.4553 0.038 Uiso calc R 1 A .
C C6 0.8753(3) 0.8729(2) 0.39589(6) 0.0300(4) Uani d . 1 A .
H H6A 1.0054 0.8164 0.3897 0.036 Uiso calc R 1 . .
C C8 0.5578(3) 0.63770(19) 0.31118(6) 0.0223(3) Uani d . 1 . .
C C9A 0.3906(7) 0.5897(3) 0.34518(15) 0.0240(7) Uani d P 0.835(2) A 1
H H9AA 0.2592 0.6584 0.3402 0.029 Uiso calc PR 0.835(2) A 1
H H9AB 0.4523 0.6060 0.3781 0.029 Uiso calc PR 0.835(2) A 1
C C10A 0.3226(3) 0.4141(2) 0.33854(7) 0.0262(4) Uani d P 0.835(2) A 1
H H10A 0.4519 0.3455 0.3481 0.031 Uiso calc PR 0.835(2) A 1
C C11A 0.1365(5) 0.3730(3) 0.37008(10) 0.0351(6) Uani d P 0.835(2) A 1
H H11A 0.0979 0.2603 0.3661 0.053 Uiso calc PR 0.835(2) A 1
H H11B 0.0081 0.4390 0.3611 0.053 Uiso calc PR 0.835(2) A 1
H H11C 0.1842 0.3934 0.4033 0.053 Uiso calc PR 0.835(2) A 1
C C12A 0.2560(7) 0.3828(6) 0.28575(9) 0.0241(7) Uani d P 0.835(2) A 1
H H12A 0.2367 0.2667 0.2809 0.029 Uiso calc PR 0.835(2) A 1
H H12B 0.1126 0.4345 0.2776 0.029 Uiso calc PR 0.835(2) A 1
C C9B 0.412(5) 0.555(3) 0.3486(10) 0.0240(7) Uani d P 0.165(2) A 2
H H9BA 0.4955 0.4648 0.3638 0.029 Uiso calc PR 0.165(2) A 2
H H9BB 0.3813 0.6322 0.3737 0.029 Uiso calc PR 0.165(2) A 2
C C10B 0.2094(17) 0.4962(13) 0.3272(4) 0.0262(4) Uani d P 0.165(2) A 2
H H10B 0.1285 0.5830 0.3091 0.031 Uiso calc PR 0.165(2) A 2
C C11B 0.065(3) 0.4229(19) 0.3647(6) 0.0351(6) Uani d P 0.165(2) A 2
H H11D -0.0731 0.3842 0.3490 0.053 Uiso calc PR 0.165(2) A 2
H H11E 0.0327 0.5043 0.3881 0.053 Uiso calc PR 0.165(2) A 2
H H11F 0.1430 0.3340 0.3806 0.053 Uiso calc PR 0.165(2) A 2
C C12B 0.275(5) 0.380(3) 0.2968(7) 0.0241(7) Uani d P 0.165(2) A 2
H H12C 0.1424 0.3247 0.2831 0.029 Uiso calc PR 0.165(2) A 2
H H12D 0.3638 0.3009 0.3156 0.029 Uiso calc PR 0.165(2) A 2
C C13 0.4186(3) 0.4425(2) 0.25288(6) 0.0234(3) Uani d . 1 . .
C C14 0.5677(3) 0.56830(19) 0.26727(5) 0.0221(3) Uani d . 1 A .
C C15 0.7221(3) 0.6296(2) 0.23177(6) 0.0266(4) Uani d . 1 . .
H H15A 0.7160 0.7463 0.2309 0.040 Uiso calc R 1 A .
H H15B 0.6782 0.5871 0.2003 0.040 Uiso calc R 1 . .
H H15C 0.8722 0.5953 0.2411 0.040 Uiso calc R 1 . .

loop_
_atom_site_aniso_label
_atom_site_aniso_U_11
_atom_site_aniso_U_22
_atom_site_aniso_U_33
_atom_site_aniso_U_12
_atom_site_aniso_U_13
_atom_site_aniso_U_23
C7A 0.067(2) 0.0396(13) 0.0315(11) 0.0034(14) -0.0007(13) -0.0097(10)
F1A 0.0878(13) 0.0630(11) 0.0457(9) 0.0048(10) 0.0030(9) -0.0356(8)
F2A 0.133(2) 0.0381(10) 0.0634(10) 0.0262(13) -0.0302(13) -0.0070(8)
F3A 0.0776(12) 0.0588(11) 0.0630(11) -0.0308(9) 0.0239(9) -0.0170(9)
C7B 0.067(2) 0.0396(13) 0.0315(11) 0.0034(14) -0.0007(13) -0.0097(10)
F1B 0.0878(13) 0.0630(11) 0.0457(9) 0.0048(10) 0.0030(9) -0.0356(8)
F2B 0.133(2) 0.0381(10) 0.0634(10) 0.0262(13) -0.0302(13) -0.0070(8)
F3B 0.0776(12) 0.0588(11) 0.0630(11) -0.0308(9) 0.0239(9) -0.0170(9)
O1 0.0491(8) 0.0401(8) 0.0232(6) -0.0027(6) 0.0052(5) -0.0094(5)
O2 0.0263(6) 0.0351(7) 0.0261(6) 0.0009(5) -0.0013(5) -0.0081(5)
N1 0.0273(7) 0.0290(7) 0.0215(7) -0.0044(6) 0.0060(5) -0.0033(6)
C1 0.0286(8) 0.0242(8) 0.0195(7) -0.0043(6) 0.0033(6) 0.0003(6)
C2 0.0276(8) 0.0274(8) 0.0243(8) -0.0016(7) -0.0018(6) 0.0003(6)
C3 0.0291(8) 0.0280(8) 0.0286(8) 0.0027(7) 0.0039(7) -0.0010(7)
C4 0.0350(9) 0.0301(9) 0.0177(7) -0.0026(7) 0.0047(6) -0.0028(6)
C5 0.0295(9) 0.0416(10) 0.0239(8) -0.0011(8) -0.0025(6) -0.0037(7)
C6 0.0263(8) 0.0366(10) 0.0272(9) 0.0019(7) 0.0026(6) -0.0034(7)
C8 0.0229(7) 0.0214(8) 0.0222(8) 0.0019(6) -0.0002(6) 0.0024(6)
C9A 0.0312(14) 0.0200(19) 0.0214(11) -0.0004(13) 0.0053(10) 0.0006(14)
C10A 0.0271(10) 0.0247(10) 0.0267(10) -0.0009(7) 0.0015(8) 0.0021(8)
C11A 0.0386(15) 0.0365(15) 0.0309(11) -0.0095(10) 0.0069(11) 0.0020(10)
C12A 0.0236(12) 0.0291(9) 0.0190(18) -0.0039(8) -0.0029(13) -0.0022(15)
C9B 0.0312(14) 0.0200(19) 0.0214(11) -0.0004(13) 0.0053(10) 0.0006(14)
C10B 0.0271(10) 0.0247(10) 0.0267(10) -0.0009(7) 0.0015(8) 0.0021(8)
C11B 0.0386(15) 0.0365(15) 0.0309(11) -0.0095(10) 0.0069(11) 0.0020(10)
C12B 0.0236(12) 0.0291(9) 0.0190(18) -0.0039(8) -0.0029(13) -0.0022(15)
C13 0.0211(7) 0.0247(8) 0.0239(8) 0.0058(6) -0.0020(6) -0.0013(6)
C14 0.0222(7) 0.0229(8) 0.0210(7) 0.0032(6) 0.0003(6) 0.0024(6)
C15 0.0297(8) 0.0272(8) 0.0231(8) 0.0004(7) 0.0050(6) -0.0016(6)

loop_
_atom_type_symbol
_atom_type_description
_atom_type_scat_dispersion_real
_atom_type_scat_dispersion_imag
_atom_type_scat_source
C C 0.0181 0.0091 'International Tables Vol C Tables 4.2.6.8 and 6.1.1.4'
H H 0.0000 0.0000 'International Tables Vol C Tables 4.2.6.8 and 6.1.1.4'
N N 0.0311 0.0180 'International Tables Vol C Tables 4.2.6.8 and 6.1.1.4'
O O 0.0492 0.0322 'International Tables Vol C Tables 4.2.6.8 and 6.1.1.4'
F F 0.0727 0.0534 'International Tables Vol C Tables 4.2.6.8 and 6.1.1.4'

loop_
_geom_angle_atom_site_label_1
_geom_angle_atom_site_label_2
_geom_angle_atom_site_label_3
_geom_angle_site_symmetry_1
_geom_angle_site_symmetry_3
_geom_angle
_geom_angle_publ_flag
F3A C7A F1A . . 109.09(11) ?
F3A C7A F2A . . 109.02(11) ?
F1A C7A F2A . . 109.13(11) ?
F3A C7A O1 . . 110.47(16) ?
F1A C7A O1 . . 105.8(2) ?
F2A C7A O1 . . 113.21(16) ?
O1 C7B F2B . . 112.3(8) ?
O1 C7B F1B . . 102.0(7) ?
F2B C7B F1B . . 109.45(12) ?
O1 C7B F3B . . 113.9(10) ?
F2B C7B F3B . . 109.41(13) ?
F1B C7B F3B . . 109.45(12) ?
C7B O1 C4 . . 124.0(4) ?
C7A O1 C4 . . 116.88(13) ?
C8 N1 C1 . . 126.71(14) ?
C8 N1 H1 . . 116.6 ?
C1 N1 H1 . . 116.6 ?
C2 C1 C6 . . 119.79(15) ?
C2 C1 N1 . . 121.37(15) ?
C6 C1 N1 . . 118.73(15) ?
C3 C2 C1 . . 119.91(15) ?
C3 C2 H2A . . 120.0 ?
C1 C2 H2A . . 120.0 ?
C4 C3 C2 . . 119.17(16) ?
C4 C3 H3A . . 120.4 ?
C2 C3 H3A . . 120.4 ?
C3 C4 C5 . . 121.83(16) ?
C3 C4 O1 . . 119.18(15) ?
C5 C4 O1 . . 118.82(16) ?
C4 C5 C6 . . 118.81(16) ?
C4 C5 H5A . . 120.6 ?
C6 C5 H5A . . 120.6 ?
C5 C6 C1 . . 120.43(16) ?
C5 C6 H6A . . 119.8 ?
C1 C6 H6A . . 119.8 ?
N1 C8 C14 . . 120.43(15) ?
N1 C8 C9A . . 117.2(2) ?
C14 C8 C9A . . 122.3(2) ?
N1 C8 C9B . . 120.2(10) ?
C14 C8 C9B . . 118.3(10) ?
C8 C9A C10A . . 111.6(3) ?
C8 C9A H9AA . . 109.3 ?
C10A C9A H9AA . . 109.3 ?
C8 C9A H9AB . . 109.3 ?
C10A C9A H9AB . . 109.3 ?
H9AA C9A H9AB . . 108.0 ?
C11A C10A C9A . . 110.5(2) ?
C11A C10A C12A . . 111.5(2) ?
C9A C10A C12A . . 109.5(3) ?
C11A C10A H10A . . 108.4 ?
C9A C10A H10A . . 108.4 ?
C12A C10A H10A . . 108.4 ?
C13 C12A C10A . . 113.6(3) ?
C13 C12A H12A . . 108.8 ?
C10A C12A H12A . . 108.8 ?
C13 C12A H12B . . 108.8 ?
C10A C12A H12B . . 108.8 ?
H12A C12A H12B . . 107.7 ?
C10B C9B C8 . . 112.0(18) ?
C10B C9B H9BA . . 109.2 ?
C8 C9B H9BA . . 109.2 ?
C10B C9B H9BB . . 109.2 ?
C8 C9B H9BB . . 109.2 ?
H9BA C9B H9BB . . 107.9 ?
C12B C10B C9B . . 103.2(17) ?
C12B C10B C11B . . 110.3(15) ?
C9B C10B C11B . . 111.2(14) ?
C12B C10B H10B . . 110.6 ?
C9B C10B H10B . . 110.6 ?
C11B C10B H10B . . 110.6 ?
C10B C11B H11D . . 109.5 ?
C10B C11B H11E . . 109.5 ?
H11D C11B H11E . . 109.5 ?
C10B C11B H11F . . 109.5 ?
H11D C11B H11F . . 109.5 ?
H11E C11B H11F . . 109.5 ?
C10B C12B C13 . . 116(2) ?
C10B C12B H12C . . 108.3 ?
C13 C12B H12C . . 108.3 ?
C10B C12B H12D . . 108.3 ?
C13 C12B H12D . . 108.3 ?
H12C C12B H12D . . 107.4 ?
O2 C13 C14 . . 122.25(15) ?
O2 C13 C12A . . 117.27(19) ?
C14 C13 C12A . . 120.44(18) ?
O2 C13 C12B . . 125.3(9) ?
C14 C13 C12B . . 112.2(9) ?
C8 C14 C13 . . 120.20(15) ?
C8 C14 C15 . . 121.35(15) ?
C13 C14 C15 . . 118.29(14) ?
C14 C15 H15A . . 109.5 ?
C14 C15 H15B . . 109.5 ?
H15A C15 H15B . . 109.5 ?
C14 C15 H15C . . 109.5 ?
H15A C15 H15C . . 109.5 ?
H15B C15 H15C . . 109.5 ?

loop_
_geom_bond_atom_site_label_1
_geom_bond_atom_site_label_2
_geom_bond_site_symmetry_2
_geom_bond_distance
_geom_bond_publ_flag
C7A F3A . 1.3189(15) ?
C7A F1A . 1.3189(14) ?
C7A F2A . 1.3195(15) ?
C7A O1 . 1.366(3) ?
C7B O1 . 1.248(10) ?
C7B F2B . 1.3169(16) ?
C7B F1B . 1.3170(16) ?
C7B F3B . 1.3171(16) ?
O1 C4 . 1.416(2) ?
O2 C13 . 1.246(2) ?
N1 C8 . 1.356(2) ?
N1 C1 . 1.420(2) ?
N1 H1 . 0.8800 ?
C1 C2 . 1.392(2) ?
C1 C6 . 1.392(2) ?
C2 C3 . 1.386(2) ?
C2 H2A . 0.9500 ?
C3 C4 . 1.380(2) ?
C3 H3A . 0.9500 ?
C4 C5 . 1.381(3) ?
C5 C6 . 1.382(2) ?
C5 H5A . 0.9500 ?
C6 H6A . 0.9500 ?
C8 C14 . 1.375(2) ?
C8 C9A . 1.501(5) ?
C8 C9B . 1.59(3) ?
C9A C10A . 1.539(4) ?
C9A H9AA . 0.9900 ?
C9A H9AB . 0.9900 ?
C10A C11A . 1.527(3) ?
C10A C12A . 1.543(3) ?
C10A H10A . 1.0000 ?
C11A H11A . 0.9800 ?
C11A H11B . 0.9800 ?
C11A H11C . 0.9800 ?
C12A C13 . 1.489(4) ?
C12A H12A . 0.9900 ?
C12A H12B . 0.9900 ?
C9B C10B . 1.43(3) ?
C9B H9BA . 0.9900 ?
C9B H9BB . 0.9900 ?
C10B C12B . 1.37(3) ?
C10B C11B . 1.550(18) ?
C10B H10B . 1.0000 ?
C11B H11D . 0.9800 ?
C11B H11E . 0.9800 ?
C11B H11F . 0.9800 ?
C12B C13 . 1.65(3) ?
C12B H12C . 0.9900 ?
C12B H12D . 0.9900 ?
C13 C14 . 1.436(2) ?
C14 C15 . 1.510(2) ?
C15 H15A . 0.9800 ?
C15 H15B . 0.9800 ?
C15 H15C . 0.9800 ?

loop_
_geom_hbond_atom_site_label_D
_geom_hbond_atom_site_label_H
_geom_hbond_atom_site_label_A
_geom_hbond_site_symmetry_A
_geom_hbond_distance_DH
_geom_hbond_distance_HA
_geom_hbond_distance_DA
_geom_hbond_angle_DHA
N1 H1 O2 2_655 0.88 2.03 2.8538(18) 156
C9A H9AA O2 2 0.99 2.58 3.428(3) 144
C10B H10B O2 2 1.00 2.59 3.494(11) 150

loop_
_geom_torsion_atom_site_label_1
_geom_torsion_atom_site_label_2
_geom_torsion_atom_site_label_3
_geom_torsion_atom_site_label_4
_geom_torsion_site_symmetry_1
_geom_torsion_site_symmetry_2
_geom_torsion_site_symmetry_3
_geom_torsion_site_symmetry_4
_geom_torsion
_geom_torsion_publ_flag
F2B C7B O1 C7A . . . . 51.0(9) ?
F1B C7B O1 C7A . . . . 168.1(11) ?
F3B C7B O1 C7A . . . . -74.1(10) ?
F2B C7B O1 C4 . . . . -32.0(7) ?
F1B C7B O1 C4 . . . . 85.1(5) ?
F3B C7B O1 C4 . . . . -157.1(4) ?
F3A C7A O1 C7B . . . . -178.9(9) ?
F1A C7A O1 C7B . . . . 63.1(9) ?
F2A C7A O1 C7B . . . . -56.3(9) ?
F3A C7A O1 C4 . . . . -66.21(18) ?
F1A C7A O1 C4 . . . . 175.85(15) ?
F2A C7A O1 C4 . . . . 56.4(2) ?
C8 N1 C1 C2 . . . . -54.0(2) ?
C8 N1 C1 C6 . . . . 129.73(18) ?
C6 C1 C2 C3 . . . . -2.7(3) ?
N1 C1 C2 C3 . . . . -178.93(15) ?
C1 C2 C3 C4 . . . . 2.4(3) ?
C2 C3 C4 C5 . . . . -0.5(3) ?
C2 C3 C4 O1 . . . . -175.70(15) ?
C7B O1 C4 C3 . . . . -65.7(5) ?
C7A O1 C4 C3 . . . . -96.11(19) ?
C7B O1 C4 C5 . . . . 119.0(5) ?
C7A O1 C4 C5 . . . . 88.5(2) ?
C3 C4 C5 C6 . . . . -1.1(3) ?
O1 C4 C5 C6 . . . . 174.17(16) ?
C4 C5 C6 C1 . . . . 0.7(3) ?
C2 C1 C6 C5 . . . . 1.1(3) ?
N1 C1 C6 C5 . . . . 177.47(16) ?
C1 N1 C8 C14 . . . . 169.97(15) ?
C1 N1 C8 C9A . . . . -8.6(3) ?
C1 N1 C8 C9B . . . . -21.9(10) ?
N1 C8 C9A C10A . . . . -152.2(2) ?
C14 C8 C9A C10A . . . . 29.3(3) ?
C9B C8 C9A C10A . . . . -45(6) ?
C8 C9A C10A C11A . . . . -174.4(2) ?
C8 C9A C10A C12A . . . . -51.3(3) ?
C11A C10A C12A C13 . . . . 171.7(3) ?
C9A C10A C12A C13 . . . . 49.2(4) ?
N1 C8 C9B C10B . . . . 150.8(11) ?
C14 C8 C9B C10B . . . . -40.8(17) ?
C9A C8 C9B C10B . . . . 72(5) ?
C8 C9B C10B C12B . . . . 64.6(18) ?
C8 C9B C10B C11B . . . . -177.2(12) ?
C9B C10B C12B C13 . . . . -64.6(19) ?
C11B C10B C12B C13 . . . . 176.6(13) ?
C10A C12A C13 O2 . . . . 158.8(2) ?
C10A C12A C13 C14 . . . . -23.4(4) ?
C10A C12A C13 C12B . . . . 16(6) ?
C10B C12B C13 O2 . . . . -147.1(11) ?
C10B C12B C13 C14 . . . . 37.9(19) ?
C10B C12B C13 C12A . . . . -106(7) ?
N1 C8 C14 C13 . . . . 179.94(14) ?
C9A C8 C14 C13 . . . . -1.6(3) ?
C9B C8 C14 C13 . . . . 11.6(10) ?
N1 C8 C14 C15 . . . . -4.7(2) ?
C9A C8 C14 C15 . . . . 173.77(17) ?
C9B C8 C14 C15 . . . . -173.0(10) ?
O2 C13 C14 C8 . . . . 176.07(15) ?
C12A C13 C14 C8 . . . . -1.7(3) ?
C12B C13 C14 C8 . . . . -8.8(10) ?
O2 C13 C14 C15 . . . . 0.6(2) ?
C12A C13 C14 C15 . . . . -177.2(2) ?
C12B C13 C14 C15 . . . . 175.7(10) ?
